data_1521752
loop_
_publ_author_name
'Pertlik, F.'
'Zahiri, R.'

_publ_section_title
;
 Rhodonite with a low calcium content: crystal structure determination and
 crystal chemical calculations
;
_journal_name_full
;
Monatshefte fuer Chemie und verwandte Teile anderer Wissenschaften (109,1978-)
;
_journal_page_first 257
_journal_page_last 265
_journal_volume 130
_journal_year 1999
_chemical_formula_sum 'Ca0.21 Fe0.1 Mg0.17 Mn4.51 O15 Si5'
_chemical_name_systematic '(Mn4.51 Ca0.21 Fe0.10 Mg0.17) (Si5 O15)'
_space_group_IT_number 2
_symmetry_space_group_name_Hall '-P 1'
_symmetry_space_group_name_H-M 'P -1'
_cell_angle_alpha 92.4
_cell_angle_beta 94.23
_cell_angle_gamma 105.65
_cell_formula_units_Z 2
_cell_length_a 7.638
_cell_length_b 11.862
_cell_length_c 6.701
_cell_volume 581.816
_citation_journal_id_ASTM MOCMB7
_cod_data_source_file Pertlik_MOCMB7_1999_488.cif
_cod_data_source_block Ca0.21Fe0.1Mg0.17Mn4.51O15Si5
_cod_original_cell_volume 581.8162
_cod_database_code 1521752

loop_
_symmetry_equiv_pos_as_xyz
x,y,z
-x,-y,-z

loop_
_atom_site_label
_atom_site_type_symbol
_atom_site_fract_x
_atom_site_fract_y
_atom_site_fract_z
_atom_site_occupancy
_atom_site_U_iso_or_equiv
O4 O-2 0.4004 0.4357 0.8048 1 0.0
O14 O-2 0.0525 0.4381 0.7105 1 0.0
O6 O-2 0.2 0.1316 0.733 1 0.0
Mn1 Mn+2 0.88022 0.85202 0.97098 0.954 0.0
O13 O-2 0.3175 0.6095 0.6185 1 0.0
O1 O-2 0.9564 0.679 0.9583 1 0.0
Fe3 Fe+2 0.48965 0.26948 0.81294 0.051 0.0
O9 O-2 0.2565 -0.0048 0.4462 1 0.0
Si3 Si+4 0.4543 0.7355 0.704 1 0.0
Fe2 Fe+2 0.68377 0.55436 0.87211 0.006 0.0
O12 O-2 0.5767 0.7808 0.5169 1 0.0
O2 O-2 0.5967 0.7312 0.8924 1 0.0
O3 O-2 0.7475 0.3886 0.8915 1 0.0
Mn3 Mn+2 0.48965 0.26948 0.81294 0.949 0.0
Ca1 Ca+2 0.03934 0.70205 0.64997 0.214 0.0
Si1 Si+4 0.22 0.1248 0.4953 1 0.0
O11 O-2 0.8432 0.0399 0.9426 1 0.0
Si5 Si+4 0.9229 0.3454 0.8473 1 0.0
O7 O-2 0.3113 0.8095 0.7416 1 0.0
Fe1 Fe+2 0.88022 0.85202 0.97098 0.046 0.0
Mg1 Mg+2 0.29693 0.97311 0.7939 0.172 0.0
Mn4 Mn+2 0.29693 0.97311 0.7939 0.828 0.0
Mn5 Mn+2 0.03934 0.70205 0.64997 0.786 0.0
O5 O-2 0.5469 0.0958 0.8093 1 0.0
Si2 Si+4 0.2612 0.468 0.637 1 0.0
Mn2 Mn+2 0.68377 0.55436 0.87211 0.994 0.0
O10 O-2 0.7638 0.596 0.5818 1 0.0
O8 O-2 0.9346 0.8546 0.6612 1 0.0
Si4 Si+4 0.7437 0.0887 0.7546 1 0.0
O15 O-2 0.8597 0.2222 0.7018 1 0.0
